data_4073680
loop_
_publ_author_name
'Song, Li-Cheng'
'Yin, Bang-Shao'
'Li, Yu-Long'
'Zhao, Li-Qun'
'Ge, Jian-Hua'
'Yang, Zhi-Yong'
'Hu, Qing-Mei'

_publ_section_title
;
 Synthesis, Structural Characterization, and Some Properties of New
 N-Functionally Substituted Diiron Azadithiolate Complexes as Biomimetic
 Models of Iron-Only Hydrogenases
;
_journal_issue 20
_journal_name_full Organometallics
_journal_page_first 4921
_journal_paper_doi 10.1021/om7005326
_journal_volume 26
_journal_year 2007
_chemical_formula_sum 'C10 H9 Fe2 N O7 S2'
_chemical_formula_weight 431.00
_chemical_name_systematic
; 
 ? 
;
_space_group_IT_number 2
_symmetry_cell_setting triclinic
_symmetry_space_group_name_Hall '-P 1'
_symmetry_space_group_name_H-M 'P -1'
_atom_sites_solution_hydrogens geom
_atom_sites_solution_primary direct
_atom_sites_solution_secondary difmap
_audit_creation_method SHELXL-97
_cell_angle_alpha 78.427(5)
_cell_angle_beta 82.422(5)
_cell_angle_gamma 81.789(5)
_cell_formula_units_Z 2
_cell_length_a 8.872(3)
_cell_length_b 9.166(3)
_cell_length_c 10.099(3)
_cell_measurement_reflns_used 741
_cell_measurement_temperature 293(2)
_cell_measurement_theta_max 26.21
_cell_measurement_theta_min 2.78
_cell_volume 791.8(4)
_computing_cell_refinement 'Bruker SMART'
_computing_data_collection 'Bruker SMART'
_computing_data_reduction 'Bruker SAINT'
_computing_molecular_graphics 'Bruker SHELXTL'
_computing_publication_material 'Bruker SHELXTL'
_computing_structure_refinement 'SHELXL-97 (Sheldrick, 1997)'
_computing_structure_solution 'SHELXS-97 (Sheldrick, 1990)'
_diffrn_ambient_temperature 293(2)
_diffrn_measured_fraction_theta_full 0.996
_diffrn_measured_fraction_theta_max 0.996
_diffrn_measurement_device_type 'CCD area detector'
_diffrn_measurement_method 'phi and omega scans'
_diffrn_radiation_monochromator graphite
_diffrn_radiation_source 'fine-focus sealed tube'
_diffrn_radiation_type MoK\a
_diffrn_radiation_wavelength 0.71073
_diffrn_reflns_av_R_equivalents 0.0178
_diffrn_reflns_av_sigmaI/netI 0.0335
_diffrn_reflns_limit_h_max 9
_diffrn_reflns_limit_h_min -10
_diffrn_reflns_limit_k_max 10
_diffrn_reflns_limit_k_min -9
_diffrn_reflns_limit_l_max 10
_diffrn_reflns_limit_l_min -12
_diffrn_reflns_number 4140
_diffrn_reflns_theta_full 25.00
_diffrn_reflns_theta_max 25.00
_diffrn_reflns_theta_min 2.07
_exptl_absorpt_coefficient_mu 2.125
_exptl_absorpt_correction_T_max 1.000000
_exptl_absorpt_correction_T_min 0.774958
_exptl_absorpt_correction_type multi-scan
_exptl_absorpt_process_details SADABS
_exptl_crystal_density_diffrn 1.808
_exptl_crystal_density_meas ?
_exptl_crystal_density_method 'not measured'
_exptl_crystal_F_000 432
_exptl_crystal_size_max 0.26
_exptl_crystal_size_mid 0.24
_exptl_crystal_size_min 0.20
_refine_diff_density_max 0.456
_refine_diff_density_min -0.490
_refine_diff_density_rms 0.094
_refine_ls_extinction_method none
_refine_ls_goodness_of_fit_ref 1.094
_refine_ls_hydrogen_treatment mixed
_refine_ls_matrix_type full
_refine_ls_number_parameters 200
_refine_ls_number_reflns 2767
_refine_ls_number_restraints 0
_refine_ls_restrained_S_all 1.094
_refine_ls_R_factor_all 0.0423
_refine_ls_R_factor_gt 0.0307
_refine_ls_shift/su_max 0.000
_refine_ls_shift/su_mean 0.000
_refine_ls_structure_factor_coef Fsqd
_refine_ls_weighting_details 'calc w=1/[\s^2^(Fo^2^)+(0.0432P)^2^+0.0864P] where P=(Fo^2^+2Fc^2^)/3'
_refine_ls_weighting_scheme calc
_refine_ls_wR_factor_gt 0.0759
_refine_ls_wR_factor_ref 0.0824
_reflns_number_gt 2247
_reflns_number_total 2767
_reflns_threshold_expression >2sigma(I)
_cod_data_source_file om7005326-file001.cif
_cod_data_source_block 041014a
_cod_depositor_comments
;
The following automatic conversions were performed:

'_symmetry_cell_setting' value 'Triclinic' changed to 'triclinic'
according to /home/saulius/struct/CIF-dictionaries/cif_core.dic
dictionary named 'cif_core.dic' version 2.4.1 from
2010-06-29.

'_exptl_absorpt_correction_type' value 'MULTI-SCAN'
changed to 'multi-scan' according to
/home/saulius/struct/CIF-dictionaries/cif_core.dic dictionary named
'cif_core.dic' version 2.4.1 from 2010-06-29.

Automatic conversion script
Id: cif_fix_values 1715 2011-07-08 13:25:40Z adriana 

The following automatic conversions were performed:

'_exptl_crystal_density_meas' value 'NONE' was changed to '?' - the
value is perceived as not measured.

Automatic conversion script
Id: cif_fix_values 3008 2015-01-20 13:52:24Z robertas 
;
_cod_original_sg_symbol_H-M P-1
_cod_database_code 4073680

loop_
_symmetry_equiv_pos_as_xyz
'x, y, z'
'-x, -y, -z'

loop_
_atom_site_label
_atom_site_type_symbol
_atom_site_fract_x
_atom_site_fract_y
_atom_site_fract_z
_atom_site_U_iso_or_equiv
_atom_site_adp_type
_atom_site_occupancy
_atom_site_symmetry_multiplicity
_atom_site_calc_flag
_atom_site_refinement_flags
Fe1 Fe 0.26538(5) 0.30381(4) 0.69911(4) 0.03545(14) Uani 1 1 d .
Fe2 Fe 0.18378(5) 0.05507(4) 0.69367(4) 0.03421(14) Uani 1 1 d .
S1 S 0.07476(9) 0.27568(8) 0.58114(7) 0.0378(2) Uani 1 1 d .
S2 S 0.13394(9) 0.16700(8) 0.87789(7) 0.03697(19) Uani 1 1 d .
O1 O 0.2167(3) 0.6240(3) 0.7158(4) 0.0893(10) Uani 1 1 d .
O2 O 0.4649(3) 0.3373(4) 0.4436(3) 0.0922(10) Uani 1 1 d .
O3 O 0.5338(3) 0.2124(4) 0.8502(3) 0.0925(10) Uani 1 1 d .
O4 O 0.3295(4) -0.0224(4) 0.4351(3) 0.0883(9) Uani 1 1 d .
O5 O 0.4158(3) -0.1542(3) 0.8379(3) 0.0771(8) Uani 1 1 d .
O6 O -0.0685(3) -0.1298(3) 0.7444(3) 0.0740(8) Uani 1 1 d .
O7 O -0.3330(5) 0.4953(4) 0.9950(4) 0.1302(16) Uani 1 1 d .
H7 H -0.3789 0.4282 0.9831 0.195 Uiso 1 1 calc R
N1 N -0.1325(3) 0.3555(3) 0.8005(3) 0.0434(6) Uani 1 1 d .
C1 C 0.2330(4) 0.4988(4) 0.7135(4) 0.0538(9) Uani 1 1 d .
C2 C 0.3864(4) 0.3246(4) 0.5433(4) 0.0548(9) Uani 1 1 d .
C3 C 0.4291(4) 0.2498(4) 0.7924(4) 0.0548(9) Uani 1 1 d .
C4 C 0.2723(4) 0.0098(4) 0.5338(4) 0.0515(8) Uani 1 1 d .
C5 C 0.3260(4) -0.0740(4) 0.7825(3) 0.0480(8) Uani 1 1 d .
C6 C 0.0306(4) -0.0592(3) 0.7232(3) 0.0464(8) Uani 1 1 d .
C7 C -0.0746(4) 0.2361(3) 0.9004(3) 0.0468(8) Uani 1 1 d .
H7A H -0.1313 0.1520 0.9048 0.056 Uiso 1 1 calc R
H7B H -0.0966 0.2677 0.9878 0.056 Uiso 1 1 calc R
C8 C -0.1203(4) 0.3260(4) 0.6675(4) 0.0468(8) Uani 1 1 d .
H8A H -0.1683 0.4139 0.6107 0.056 Uiso 1 1 calc R
H8B H -0.1802 0.2446 0.6699 0.056 Uiso 1 1 calc R
C9 C -0.1295(4) 0.5092(3) 0.8180(4) 0.0461(8) Uani 1 1 d .
H9A H -0.0966 0.5694 0.7313 0.055 Uiso 1 1 calc R
H9B H -0.0557 0.5099 0.8807 0.055 Uiso 1 1 calc R
C10 C -0.2824(4) 0.5766(4) 0.8710(4) 0.0673(11) Uani 1 1 d .
H10A H -0.2763 0.6788 0.8805 0.081 Uiso 1 1 calc R
H10B H -0.3554 0.5799 0.8065 0.081 Uiso 1 1 calc R

loop_
_atom_site_aniso_label
_atom_site_aniso_U_11
_atom_site_aniso_U_22
_atom_site_aniso_U_33
_atom_site_aniso_U_23
_atom_site_aniso_U_13
_atom_site_aniso_U_12
Fe1 0.0301(2) 0.0307(2) 0.0442(3) -0.00580(19) 0.00230(19) -0.00642(17)
Fe2 0.0348(3) 0.0257(2) 0.0411(3) -0.00694(18) -0.00423(19) 0.00102(17)
S1 0.0400(4) 0.0335(4) 0.0366(4) -0.0018(3) -0.0056(3) 0.0010(3)
S2 0.0409(4) 0.0322(4) 0.0346(4) -0.0025(3) -0.0010(3) -0.0018(3)
O1 0.0629(19) 0.0376(15) 0.168(3) -0.0336(17) 0.0147(19) -0.0113(12)
O2 0.070(2) 0.124(3) 0.0683(19) -0.0045(18) 0.0310(16) -0.0193(18)
O3 0.0515(18) 0.128(3) 0.104(2) -0.020(2) -0.0318(17) -0.0111(18)
O4 0.089(2) 0.112(2) 0.0614(18) -0.0405(18) -0.0030(16) 0.0271(18)
O5 0.0717(19) 0.0674(17) 0.083(2) -0.0049(15) -0.0291(16) 0.0267(15)
O6 0.0656(19) 0.0568(16) 0.105(2) -0.0157(15) -0.0078(16) -0.0251(14)
O7 0.136(4) 0.096(3) 0.148(3) -0.051(2) 0.091(3) -0.035(2)
N1 0.0405(16) 0.0327(14) 0.0520(16) -0.0070(12) 0.0031(12) 0.0041(11)
C1 0.0377(19) 0.042(2) 0.080(3) -0.0116(18) 0.0081(17) -0.0119(15)
C2 0.041(2) 0.056(2) 0.062(2) -0.0048(18) 0.0061(18) -0.0068(16)
C3 0.043(2) 0.060(2) 0.066(2) -0.0189(19) -0.0028(18) -0.0121(17)
C4 0.051(2) 0.048(2) 0.055(2) -0.0148(17) -0.0123(18) 0.0095(16)
C5 0.048(2) 0.0404(18) 0.053(2) -0.0098(16) -0.0034(17) 0.0026(16)
C6 0.050(2) 0.0328(17) 0.056(2) -0.0094(15) -0.0077(16) -0.0008(15)
C7 0.0438(19) 0.0389(17) 0.0493(19) -0.0012(15) 0.0123(15) -0.0023(14)
C8 0.0366(18) 0.0406(18) 0.062(2) -0.0080(16) -0.0098(15) 0.0032(14)
C9 0.0394(18) 0.0367(17) 0.058(2) -0.0063(15) 0.0058(15) -0.0061(14)
C10 0.057(2) 0.056(2) 0.085(3) -0.026(2) 0.013(2) 0.0052(18)

loop_
_atom_type_symbol
_atom_type_description
_atom_type_scat_dispersion_real
_atom_type_scat_dispersion_imag
_atom_type_scat_source
C C 0.0033 0.0016 'International Tables Vol C Tables 4.2.6.8 and 6.1.1.4'
H H 0.0000 0.0000 'International Tables Vol C Tables 4.2.6.8 and 6.1.1.4'
N N 0.0061 0.0033 'International Tables Vol C Tables 4.2.6.8 and 6.1.1.4'
O O 0.0106 0.0060 'International Tables Vol C Tables 4.2.6.8 and 6.1.1.4'
S S 0.1246 0.1234 'International Tables Vol C Tables 4.2.6.8 and 6.1.1.4'
Fe Fe 0.3463 0.8444 'International Tables Vol C Tables 4.2.6.8 and 6.1.1.4'

loop_
_geom_angle_atom_site_label_1
_geom_angle_atom_site_label_2
_geom_angle_atom_site_label_3
_geom_angle
C2 Fe1 C3 90.53(17)
C2 Fe1 C1 97.36(16)
C3 Fe1 C1 98.16(16)
C2 Fe1 S1 87.96(12)
C3 Fe1 S1 157.73(12)
C1 Fe1 S1 104.07(12)
C2 Fe1 S2 153.04(12)
C3 Fe1 S2 86.70(12)
C1 Fe1 S2 109.58(11)
S1 Fe1 S2 84.67(4)
C2 Fe1 Fe2 98.19(12)
C3 Fe1 Fe2 101.88(11)
C1 Fe1 Fe2 154.41(11)
S1 Fe1 Fe2 56.46(2)
S2 Fe1 Fe2 56.43(3)
C6 Fe2 C4 99.23(16)
C6 Fe2 C5 99.60(15)
C4 Fe2 C5 90.72(15)
C6 Fe2 S1 102.32(11)
C4 Fe2 S1 89.33(11)
C5 Fe2 S1 157.78(11)
C6 Fe2 S2 100.40(11)
C4 Fe2 S2 160.30(12)
C5 Fe2 S2 87.80(11)
S1 Fe2 S2 84.75(4)
C6 Fe2 Fe1 147.13(10)
C4 Fe2 Fe1 104.74(11)
C5 Fe2 Fe1 102.22(11)
S1 Fe2 Fe1 56.46(3)
S2 Fe2 Fe1 56.58(2)
C8 S1 Fe2 109.99(11)
C8 S1 Fe1 112.83(11)
Fe2 S1 Fe1 67.08(3)
C7 S2 Fe2 109.27(12)
C7 S2 Fe1 113.61(10)
Fe2 S2 Fe1 66.99(3)
C10 O7 H7 109.5
C8 N1 C7 116.0(3)
C8 N1 C9 118.7(3)
C7 N1 C9 118.5(3)
O1 C1 Fe1 176.2(4)
O2 C2 Fe1 179.5(4)
O3 C3 Fe1 178.3(4)
O4 C4 Fe2 178.1(3)
O5 C5 Fe2 179.6(4)
O6 C6 Fe2 178.3(3)
N1 C7 S2 117.7(2)
N1 C7 H7A 107.9
S2 C7 H7A 107.9
N1 C7 H7B 107.9
S2 C7 H7B 107.9
H7A C7 H7B 107.2
N1 C8 S1 118.5(2)
N1 C8 H8A 107.7
S1 C8 H8A 107.7
N1 C8 H8B 107.7
S1 C8 H8B 107.7
H8A C8 H8B 107.1
N1 C9 C10 111.7(3)
N1 C9 H9A 109.3
C10 C9 H9A 109.3
N1 C9 H9B 109.3
C10 C9 H9B 109.3
H9A C9 H9B 107.9
O7 C10 C9 111.2(4)
O7 C10 H10A 109.4
C9 C10 H10A 109.4
O7 C10 H10B 109.4
C9 C10 H10B 109.4
H10A C10 H10B 108.0

loop_
_geom_bond_atom_site_label_1
_geom_bond_atom_site_label_2
_geom_bond_distance
Fe1 C2 1.777(4)
Fe1 C3 1.792(4)
Fe1 C1 1.802(3)
Fe1 S1 2.2639(10)
Fe1 S2 2.2684(9)
Fe1 Fe2 2.5015(9)
Fe2 C6 1.791(3)
Fe2 C4 1.799(4)
Fe2 C5 1.801(4)
Fe2 S1 2.2639(10)
Fe2 S2 2.2646(10)
S1 C8 1.872(3)
S2 C7 1.867(3)
O1 C1 1.140(4)
O2 C2 1.141(4)
O3 C3 1.137(4)
O4 C4 1.131(4)
O5 C5 1.129(4)
O6 C6 1.137(4)
O7 C10 1.378(5)
O7 H7 0.8200
N1 C8 1.410(4)
N1 C7 1.419(4)
N1 C9 1.458(4)
C7 H7A 0.9700
C7 H7B 0.9700
C8 H8A 0.9700
C8 H8B 0.9700
C9 C10 1.487(5)
C9 H9A 0.9700
C9 H9B 0.9700
C10 H10A 0.9700
C10 H10B 0.9700

loop_
_geom_torsion_atom_site_label_1
_geom_torsion_atom_site_label_2
_geom_torsion_atom_site_label_3
_geom_torsion_atom_site_label_4
_geom_torsion
C2 Fe1 Fe2 C6 -138.4(2)
C3 Fe1 Fe2 C6 129.3(2)
C1 Fe1 Fe2 C6 -11.5(4)
S1 Fe1 Fe2 C6 -56.4(2)
S2 Fe1 Fe2 C6 51.5(2)
C2 Fe1 Fe2 C4 -2.93(17)
C3 Fe1 Fe2 C4 -95.21(16)
C1 Fe1 Fe2 C4 124.0(3)
S1 Fe1 Fe2 C4 79.11(11)
S2 Fe1 Fe2 C4 -173.07(11)
C2 Fe1 Fe2 C5 91.10(17)
C3 Fe1 Fe2 C5 -1.18(16)
C1 Fe1 Fe2 C5 -142.0(3)
S1 Fe1 Fe2 C5 173.13(11)
S2 Fe1 Fe2 C5 -79.05(11)
C2 Fe1 Fe2 S1 -82.03(13)
C3 Fe1 Fe2 S1 -174.32(12)
C1 Fe1 Fe2 S1 44.8(3)
S2 Fe1 Fe2 S1 107.82(4)
C2 Fe1 Fe2 S2 170.15(13)
C3 Fe1 Fe2 S2 77.86(12)
C1 Fe1 Fe2 S2 -63.0(3)
S1 Fe1 Fe2 S2 -107.82(4)
C6 Fe2 S1 C8 45.33(16)
C4 Fe2 S1 C8 144.63(16)
C5 Fe2 S1 C8 -125.1(3)
S2 Fe2 S1 C8 -54.19(12)
Fe1 Fe2 S1 C8 -107.12(12)
C6 Fe2 S1 Fe1 152.46(11)
C4 Fe2 S1 Fe1 -108.25(12)
C5 Fe2 S1 Fe1 -18.0(3)
S2 Fe2 S1 Fe1 52.93(3)
C2 Fe1 S1 C8 -155.79(17)
C3 Fe1 S1 C8 117.8(3)
C1 Fe1 S1 C8 -58.71(16)
S2 Fe1 S1 C8 50.17(11)
Fe2 Fe1 S1 C8 102.99(11)
C2 Fe1 S1 Fe2 101.22(12)
C3 Fe1 S1 Fe2 14.8(3)
C1 Fe1 S1 Fe2 -161.70(12)
S2 Fe1 S1 Fe2 -52.82(3)
C6 Fe2 S2 C7 -46.23(15)
C4 Fe2 S2 C7 128.4(3)
C5 Fe2 S2 C7 -145.58(15)
S1 Fe2 S2 C7 55.37(10)
Fe1 Fe2 S2 C7 108.21(10)
C6 Fe2 S2 Fe1 -154.43(11)
C4 Fe2 S2 Fe1 20.2(3)
C5 Fe2 S2 Fe1 106.21(11)
S1 Fe2 S2 Fe1 -52.83(3)
C2 Fe1 S2 C7 -123.8(3)
C3 Fe1 S2 C7 151.52(17)
C1 Fe1 S2 C7 54.03(18)
S1 Fe1 S2 C7 -49.03(13)
Fe2 Fe1 S2 C7 -101.87(13)
C2 Fe1 S2 Fe2 -21.9(3)
C3 Fe1 S2 Fe2 -106.61(12)
C1 Fe1 S2 Fe2 155.90(13)
S1 Fe1 S2 Fe2 52.84(3)
C2 Fe1 C1 O1 6(5)
C3 Fe1 C1 O1 97(5)
S1 Fe1 C1 O1 -84(5)
S2 Fe1 C1 O1 -173(5)
Fe2 Fe1 C1 O1 -121(5)
C3 Fe1 C2 O2 19(46)
C1 Fe1 C2 O2 117(46)
S1 Fe1 C2 O2 -139(46)
S2 Fe1 C2 O2 -65(46)
Fe2 Fe1 C2 O2 -83(46)
C2 Fe1 C3 O3 -66(12)
C1 Fe1 C3 O3 -164(12)
S1 Fe1 C3 O3 20(12)
S2 Fe1 C3 O3 87(12)
Fe2 Fe1 C3 O3 32(12)
C6 Fe2 C4 O4 -74(11)
C5 Fe2 C4 O4 26(11)
S1 Fe2 C4 O4 -176(100)
S2 Fe2 C4 O4 111(11)
Fe1 Fe2 C4 O4 129(11)
C6 Fe2 C5 O5 -179(100)
C4 Fe2 C5 O5 82(46)
S1 Fe2 C5 O5 -8(46)
S2 Fe2 C5 O5 -79(46)
Fe1 Fe2 C5 O5 -23(46)
C4 Fe2 C6 O6 -163(11)
C5 Fe2 C6 O6 104(11)
S1 Fe2 C6 O6 -72(11)
S2 Fe2 C6 O6 15(11)
Fe1 Fe2 C6 O6 -27(11)
C8 N1 C7 S2 62.0(3)
C9 N1 C7 S2 -88.7(3)
Fe2 S2 C7 N1 -67.5(3)
Fe1 S2 C7 N1 5.1(3)
C7 N1 C8 S1 -60.4(3)
C9 N1 C8 S1 90.3(3)
Fe2 S1 C8 N1 64.5(3)
Fe1 S1 C8 N1 -8.3(3)
C8 N1 C9 C10 108.6(4)
C7 N1 C9 C10 -101.4(4)
N1 C9 C10 O7 59.6(4)
